data_4321760
loop_
_publ_author_name
'Shinzi Kato'
'Nobuyuki Kitaoka'
'Osamu Niyomura'
'Yuka Kitoh'
'Takahiro Kanda'
'Masahiro Ebihara'

_publ_section_title
;
 Heavy Alkali Metal Arenedithiocarboxylates: A Facile Synthesis, Dimeric
 Structure, and Nonbonding Interaction between the Metals and Aromatic
 Ring Carbons
;
_journal_name_full 'Inorganic Chemistry'
_journal_page_first 496
_journal_page_last 506
_journal_paper_doi 10.1021/ic9808089
_journal_volume 38
_journal_year 1999
_chemical_formula_sum 'C36 H57 N3 S6'
_chemical_formula_weight 724.23
_space_group_IT_number 14
_symmetry_cell_setting monoclinic
_symmetry_Int_Tables_number 14
_symmetry_space_group_name_Hall '-P 2ybc'
_symmetry_space_group_name_H-M 'P 1 21/c 1'
_audit_creation_date 'Wed Dec 17 10:51:26 1997'
_audit_creation_method 'from TEXRAY.INF file'
_cell_angle_alpha 90
_cell_angle_beta 100.074(9)
_cell_angle_gamma 90
_cell_formula_units_Z 4
_cell_length_a 16.392(2)
_cell_length_b 9.318(3)
_cell_length_c 27.493(2)
_cell_measurement_reflns_used 25
_cell_measurement_temperature 296.2
_cell_measurement_theta_max 14.7
_cell_measurement_theta_min 11.3
_cell_volume 4134.6(15)
_computing_cell_refinement 'Rigaku/AFC Diffractometer Control'
_computing_data_collection 'Rigaku/AFC Diffractometer Control'
_computing_data_reduction teXsan
_computing_publication_material teXsan
_computing_structure_refinement teXsan
_computing_structure_solution SHELXS86
_diffrn_ambient_temperature 296.2
_diffrn_measurement_device 'Rigaku AFC7R'
_diffrn_measurement_method \w-2\q
_diffrn_orient_matrix_UB_11 -0.02464
_diffrn_orient_matrix_UB_12 -0.00363
_diffrn_orient_matrix_UB_13 -0.03592
_diffrn_orient_matrix_UB_21 -0.05685
_diffrn_orient_matrix_UB_22 0.00304
_diffrn_orient_matrix_UB_23 0.00851
_diffrn_orient_matrix_UB_31 0.00078
_diffrn_orient_matrix_UB_32 0.10721
_diffrn_orient_matrix_UB_33 -0.00146
_diffrn_radiation_detector 'scintillation counter'
_diffrn_radiation_monochromator graphite
_diffrn_radiation_source 'Rigaku rotating anode'
_diffrn_radiation_type 'Mo K\a'
_diffrn_radiation_wavelength 0.7107
_diffrn_reflns_av_R_equivalents 0.370
_diffrn_reflns_av_sigmaI/netI 0.000
_diffrn_reflns_limit_h_max 21
_diffrn_reflns_limit_h_min 0
_diffrn_reflns_limit_k_max 12
_diffrn_reflns_limit_k_min 0
_diffrn_reflns_limit_l_max 35
_diffrn_reflns_limit_l_min -35
_diffrn_reflns_number 10018
_diffrn_reflns_reduction_process 'Lp corrections applied'
_diffrn_reflns_theta_max 27.4943
_diffrn_reflns_theta_min 0.00
_diffrn_standards_decay_% -0.80
_diffrn_standards_interval_count 150
_diffrn_standards_number 3
_exptl_absorpt_coefficient_mu 0.358
_exptl_absorpt_correction_type none
_exptl_crystal_colour red
_exptl_crystal_density_diffrn 1.163
_exptl_crystal_density_meas ?
_exptl_crystal_description prismatic
_exptl_crystal_F_000 1560.00
_exptl_crystal_size_max 0.430
_exptl_crystal_size_mid 0.400
_exptl_crystal_size_min 0.200
_refine_diff_density_max 0.43
_refine_diff_density_min -0.25
_refine_ls_extinction_method none
_refine_ls_goodness_of_fit_obs 2.009
_refine_ls_hydrogen_treatment noref
_refine_ls_matrix_type full
_refine_ls_number_constraints 0
_refine_ls_number_parameters 407
_refine_ls_number_reflns 3324
_refine_ls_number_restraints 0
_refine_ls_R_factor_obs 0.0563
_refine_ls_shift/esd_max 6.9180
_refine_ls_shift/esd_mean 0.0170
_refine_ls_structure_factor_coef F
_refine_ls_weighting_details 'w = 1/[\s^2^(Fo) + 0.00010|Fo|^2^]'
_refine_ls_weighting_scheme calc
_refine_ls_wR_factor_obs 0.0558
_reflns_number_observed 3324
_reflns_number_total 9861
_reflns_observed_criterion >3.0sigma(I)
_cod_data_source_file ic9808089_5.cif
_cod_data_source_block 4-CH3C6H4CSSNMe4
_cod_depositor_comments
;
The following automatic conversions were performed:

'_exptl_crystal_density_meas' value 'not measured' was changed to '?'
- the value is perceived as not measured.

Automatic conversion script
Id: cif_fix_values 3008 2015-01-20 13:52:24Z robertas 

The following automatic conversions were performed:

'_refine_ls_weighting_scheme' value 'w = 1/[\s^2^(Fo) +
0.00010|Fo|^2^]' was changed to 'calc'. New tag
'_refine_ls_weighting_details' was created. The value of the new tag
was set to 'w = 1/[\s^2^(Fo) + 0.00010|Fo|^2^]'.

Automatic conversion script
Id: cif_fix_values 3143 2015-03-26 13:38:13Z robertas 
;
_cod_original_cell_volume 4134(1)
_cod_original_sg_symbol_H-M 'P 21/c '
_cod_original_formula_sum 'C36 H57 N3 S6 '
_cod_database_code 4321760

loop_
_symmetry_equiv_pos_as_xyz
x,y,z
-x,1/2+y,1/2-z
-x,-y,-z
x,1/2-y,1/2+z

loop_
_atom_site_aniso_label
_atom_site_aniso_U_11
_atom_site_aniso_U_22
_atom_site_aniso_U_33
_atom_site_aniso_U_12
_atom_site_aniso_U_13
_atom_site_aniso_U_23
S(1) 0.098(1) 0.067(1) 0.121(2) -0.007(1) 0.042(1) 0.011(1)
S(2) 0.065(1) 0.109(2) 0.077(1) -0.006(1) 0.0284(9) -0.004(1)
S(3) 0.080(1) 0.093(1) 0.079(1) 0.013(1) 0.0167(9) -0.001(1)
S(4) 0.088(1) 0.096(2) 0.133(2) -0.001(1) 0.008(1) -0.051(1)
S(5) 0.096(1) 0.0523(10) 0.071(1) -0.0126(9) 0.0043(9) -0.0024(9)
S(6) 0.0570(9) 0.069(1) 0.0565(9) 0.0056(8) 0.0019(7) 0.0024(8)
N(1) 0.058(3) 0.052(3) 0.057(3) -0.011(3) 0.007(2) 0.001(3)
N(2) 0.051(3) 0.052(3) 0.067(3) 0.000(2) 0.005(2) -0.005(3)
N(3) 0.050(3) 0.048(3) 0.050(3) -0.005(2) 0.015(2) -0.003(2)
C(1) 0.062(4) 0.068(4) 0.046(3) -0.006(3) 0.014(3) -0.006(3)
C(2) 0.047(3) 0.055(4) 0.047(3) -0.016(3) 0.005(3) 0.000(3)
C(3) 0.066(4) 0.066(4) 0.067(4) -0.005(3) 0.029(3) 0.008(4)
C(4) 0.067(4) 0.073(5) 0.084(5) -0.004(4) 0.029(4) 0.003(4)
C(5) 0.050(4) 0.058(4) 0.109(6) -0.008(3) 0.001(4) -0.001(4)
C(6) 0.083(5) 0.070(5) 0.059(4) -0.021(4) -0.007(4) 0.013(4)
C(7) 0.074(4) 0.059(4) 0.060(4) -0.014(3) 0.005(3) -0.002(4)
C(8) 0.082(5) 0.096(6) 0.163(8) 0.004(5) 0.009(5) 0.017(6)
C(9) 0.073(4) 0.111(6) 0.076(5) -0.008(4) 0.026(4) 0.017(4)
C(10) 0.106(5) 0.072(5) 0.112(6) -0.032(4) 0.005(4) -0.011(4)
C(11) 0.090(5) 0.135(7) 0.055(4) -0.036(5) 0.002(3) 0.008(4)
C(12) 0.108(5) 0.080(5) 0.100(6) 0.021(4) 0.036(4) 0.016(4)
C(13) 0.033(3) 0.075(5) 0.096(5) 0.004(3) 0.005(3) -0.002(4)
C(14) 0.038(3) 0.081(5) 0.063(4) 0.009(3) 0.002(3) -0.025(4)
C(15) 0.060(4) 0.076(5) 0.065(4) 0.013(4) 0.003(3) -0.010(4)
C(16) 0.053(4) 0.071(5) 0.078(5) 0.014(3) 0.011(3) -0.010(4)
C(17) 0.095(6) 0.072(5) 0.097(6) 0.036(4) 0.044(5) 0.009(5)
C(18) 0.075(5) 0.113(7) 0.065(5) 0.018(5) -0.005(4) -0.018(5)
C(19) 0.069(4) 0.088(5) 0.074(5) 0.006(4) 0.003(4) -0.017(4)
C(20) 0.129(7) 0.106(6) 0.107(6) 0.044(5) 0.042(5) 0.001(5)
C(21) 0.053(4) 0.126(7) 0.114(6) 0.004(4) -0.014(4) -0.034(5)
C(22) 0.112(6) 0.070(5) 0.088(5) -0.003(4) 0.017(4) 0.002(4)
C(23) 0.079(5) 0.109(6) 0.058(4) -0.004(4) -0.002(3) -0.017(4)
C(24) 0.105(5) 0.055(4) 0.101(5) 0.014(4) -0.002(4) -0.016(4)
C(25) 0.049(3) 0.059(4) 0.041(3) -0.002(3) 0.017(2) 0.000(3)
C(26) 0.051(3) 0.049(3) 0.038(3) 0.007(3) 0.007(2) -0.004(3)
C(27) 0.053(4) 0.061(4) 0.051(4) 0.005(3) 0.008(3) -0.009(3)
C(28) 0.063(4) 0.068(4) 0.057(4) 0.019(4) 0.001(3) -0.015(3)
C(29) 0.089(5) 0.049(4) 0.051(4) 0.021(4) -0.006(4) -0.009(3)
C(30) 0.083(4) 0.043(4) 0.049(4) 0.000(3) 0.005(3) -0.001(3)
C(31) 0.059(3) 0.050(3) 0.045(3) -0.005(3) 0.011(3) -0.005(3)
C(32) 0.152(7) 0.066(5) 0.074(5) 0.039(4) -0.010(4) -0.006(4)
C(33) 0.047(3) 0.078(4) 0.062(4) -0.013(3) 0.011(3) -0.009(3)
C(34) 0.067(4) 0.119(6) 0.087(5) -0.017(4) 0.043(4) -0.019(5)
C(35) 0.081(5) 0.060(4) 0.083(5) 0.009(3) 0.002(4) 0.006(4)
C(36) 0.077(4) 0.046(4) 0.080(5) -0.006(3) 0.019(3) -0.009(3)

loop_
_atom_site_label
_atom_site_fract_x
_atom_site_fract_y
_atom_site_fract_z
_atom_site_U_iso_or_equiv
_atom_site_thermal_displace_type
_atom_site_calc_flag
_atom_site_calc_attached_atom
_atom_site_occupancy
_atom_site_refinement_flags
S(1) 0.8607(1) -0.2819(2) 0.55233(8) 0.0927(7) Uani d . 1.00 .
S(2) 0.73158(10) -0.4547(2) 0.58833(6) 0.0817(6) Uani d . 1.00 .
S(3) 0.8351(1) 0.2021(2) 0.72914(7) 0.0834(6) Uani d . 1.00 .
S(4) 0.8272(1) 0.3824(2) 0.81747(8) 0.1070(8) Uani d . 1.00 .
S(5) 0.4672(1) 0.4257(2) 1.11957(6) 0.0746(6) Uani d . 1.00 .
S(6) 0.59447(9) 0.6029(2) 1.18351(6) 0.0617(5) Uani d . 1.00 .
N(1) 0.6809(3) 0.0708(5) 0.5390(2) 0.056(1) Uani d . 1.00 .
N(2) 0.9020(3) -0.2595(5) 0.7171(2) 0.057(2) Uani d . 1.00 .
N(3) 0.5836(2) 0.0884(4) 1.2207(1) 0.048(1) Uani d . 1.00 .
C(1) 0.8227(3) -0.4366(6) 0.5693(2) 0.058(2) Uani d . 1.00 .
C(2) 0.8743(3) -0.5674(6) 0.5686(2) 0.050(2) Uani d . 1.00 .
C(3) 0.9162(3) -0.5971(7) 0.5301(2) 0.064(2) Uani d . 1.00 .
C(4) 0.9617(4) -0.7227(7) 0.5291(2) 0.073(2) Uani d . 1.00 .
C(5) 0.9694(3) -0.8197(7) 0.5681(3) 0.074(2) Uani d . 1.00 .
C(6) 0.9289(4) -0.7881(7) 0.6071(2) 0.073(2) Uani d . 1.00 .
C(7) 0.8814(4) -0.6665(7) 0.6075(2) 0.065(2) Uani d . 1.00 .
C(8) 1.0176(4) -0.9587(8) 0.5674(3) 0.115(3) Uani d . 1.00 .
C(9) 0.7488(4) 0.0957(7) 0.5108(2) 0.085(2) Uani d . 1.00 .
C(10) 0.6381(4) -0.0644(7) 0.5232(3) 0.099(3) Uani d . 1.00 .
C(11) 0.7155(4) 0.0619(8) 0.5924(2) 0.094(3) Uani d . 1.00 .
C(12) 0.6211(4) 0.1897(7) 0.5299(3) 0.094(3) Uani d . 1.00 .
C(13) 0.8250(3) 0.2246(7) 0.7883(2) 0.069(2) Uani d . 1.00 .
C(14) 0.8116(3) 0.0937(7) 0.8161(2) 0.061(2) Uani d . 1.00 .
C(15) 0.7510(4) -0.0078(7) 0.7979(2) 0.068(2) Uani d . 1.00 .
C(16) 0.7373(3) -0.1291(7) 0.8230(3) 0.067(2) Uani d . 1.00 .
C(17) 0.7879(5) -0.1606(8) 0.8682(3) 0.085(3) Uani d . 1.00 .
C(18) 0.8490(4) -0.0607(10) 0.8873(2) 0.086(3) Uani d . 1.00 .
C(19) 0.8599(4) 0.0632(8) 0.8624(3) 0.078(2) Uani d . 1.00 .
C(20) 0.7759(5) -0.2972(9) 0.8953(3) 0.111(3) Uani d . 1.00 .
C(21) 0.8101(4) -0.2545(8) 0.7037(3) 0.101(3) Uani d . 1.00 .
C(22) 0.9381(4) -0.1486(7) 0.6897(2) 0.090(3) Uani d . 1.00 .
C(23) 0.9272(4) -0.2333(7) 0.7712(2) 0.084(2) Uani d . 1.00 .
C(24) 0.9326(4) -0.4007(7) 0.7040(3) 0.089(2) Uani d . 1.00 .
C(25) 0.5111(3) 0.5824(6) 1.1388(2) 0.048(2) Uani d . 1.00 .
C(26) 0.4736(3) 0.7152(5) 1.1141(2) 0.046(2) Uani d . 1.00 .
C(27) 0.3892(3) 0.7450(6) 1.1107(2) 0.055(2) Uani d . 1.00 .
C(28) 0.3563(3) 0.8700(7) 1.0884(2) 0.064(2) Uani d . 1.00 .
C(29) 0.4051(4) 0.9662(6) 1.0675(2) 0.065(2) Uani d . 1.00 .
C(30) 0.4890(4) 0.9350(6) 1.0701(2) 0.059(2) Uani d . 1.00 .
C(31) 0.5237(3) 0.8132(6) 1.0941(2) 0.051(2) Uani d . 1.00 .
C(32) 0.3695(4) 1.1014(7) 1.0428(2) 0.101(3) Uani d . 1.00 .
C(33) 0.4954(3) 0.0627(6) 1.1966(2) 0.062(2) Uani d . 1.00 .
C(34) 0.6366(3) 0.0927(7) 1.1819(2) 0.087(2) Uani d . 1.00 .
C(35) 0.6115(3) -0.0296(6) 1.2559(2) 0.076(2) Uani d . 1.00 .
C(36) 0.5905(3) 0.2269(6) 1.2481(2) 0.067(2) Uani d . 1.00 .
H(1) 0.9314 -0.5261 0.5016 0.1129 Uiso calc . 1.00 .
H(2) 0.9983 -0.7338 0.4987 0.1129 Uiso calc . 1.00 .
H(3) 0.9344 -0.8578 0.6375 0.1264 Uiso calc . 1.00 .
H(4) 0.8491 -0.6420 0.6413 0.1129 Uiso calc . 1.00 .
H(5) 1.0543 -0.9743 0.5992 0.0793 Uiso calc . 1.00 .
H(6) 0.9829 -1.0400 0.5612 0.1129 Uiso calc . 1.00 .
H(7) 1.0525 -0.9532 0.5430 0.1129 Uiso calc . 1.00 .
H(8) 0.7760 0.1857 0.5187 0.0966 Uiso calc . 1.00 .
H(9) 0.7288 0.0943 0.4756 0.1129 Uiso calc . 1.00 .
H(10) 0.7910 0.0215 0.5173 0.1129 Uiso calc . 1.00 .
H(11) 0.5934 -0.0829 0.5402 0.1129 Uiso calc . 1.00 .
H(12) 0.6188 -0.0676 0.4887 0.1129 Uiso calc . 1.00 .
H(13) 0.6769 -0.1463 0.5309 0.0966 Uiso calc . 1.00 .
H(14) 0.7552 -0.0224 0.5977 0.1129 Uiso calc . 1.00 .
H(15) 0.6762 0.0453 0.6120 0.1060 Uiso calc . 1.00 .
H(16) 0.7492 0.1427 0.6035 0.0871 Uiso calc . 1.00 .
H(17) 0.6468 0.2809 0.5399 0.1038 Uiso calc . 1.00 .
H(18) 0.5762 0.1776 0.5481 0.1136 Uiso calc . 1.00 .
H(19) 0.5970 0.1976 0.4956 0.1038 Uiso calc . 1.00 .
H(20) 0.7167 0.0079 0.7660 0.0871 Uiso calc . 1.00 .
H(21) 0.6842 -0.2196 0.8083 0.1129 Uiso calc . 1.00 .
H(22) 0.8867 -0.0819 0.9196 0.1068 Uiso calc . 1.00 .
H(23) 0.8999 0.1596 0.8780 0.1129 Uiso calc . 1.00 .
H(24) 0.7223 -0.3052 0.9035 0.1338 Uiso calc . 1.00 .
H(25) 0.8159 -0.3093 0.9259 0.1114 Uiso calc . 1.00 .
H(26) 0.7839 -0.3823 0.8754 0.1338 Uiso calc . 1.00 .
H(27) 0.7937 -0.2553 0.6674 0.1129 Uiso calc . 1.00 .
H(28) 0.7843 -0.3329 0.7160 0.1136 Uiso calc . 1.00 .
H(29) 0.7883 -0.1666 0.7145 0.1129 Uiso calc . 1.00 .
H(30) 0.9141 -0.1481 0.6540 0.1073 Uiso calc . 1.00 .
H(31) 0.9975 -0.1578 0.6906 0.1129 Uiso calc . 1.00 .
H(32) 0.9297 -0.0509 0.7005 0.1109 Uiso calc . 1.00 .
H(33) 0.9077 -0.1455 0.7806 0.1129 Uiso calc . 1.00 .
H(34) 0.9864 -0.2376 0.7804 0.1073 Uiso calc . 1.00 .
H(35) 0.9049 -0.3098 0.7892 0.1017 Uiso calc . 1.00 .
H(36) 0.9092 -0.4767 0.7195 0.1129 Uiso calc . 1.00 .
H(37) 0.9926 -0.4064 0.7134 0.1129 Uiso calc . 1.00 .
H(38) 0.9206 -0.4152 0.6686 0.1114 Uiso calc . 1.00 .
H(39) 0.3543 0.6647 1.1321 0.1129 Uiso calc . 1.00 .
H(40) 0.2886 0.9014 1.0892 0.1129 Uiso calc . 1.00 .
H(41) 0.5300 1.0315 1.0550 0.1129 Uiso calc . 1.00 .
H(42) 0.5990 0.7973 1.1014 0.1129 Uiso calc . 1.00 .
H(43) 0.4074 1.1394 1.0202 0.1153 Uiso calc . 1.00 .
H(44) 0.3177 1.0888 1.0216 0.1153 Uiso calc . 1.00 .
H(45) 0.3659 1.1776 1.0651 0.1129 Uiso calc . 1.00 .
H(46) 0.4809 0.1658 1.1715 0.1153 Uiso calc . 1.00 .
H(47) 0.4562 0.0591 1.2202 0.1129 Uiso calc . 1.00 .
H(48) 0.4840 -0.0360 1.1759 0.1129 Uiso calc . 1.00 .
H(49) 0.6321 0.1800 1.1632 0.1017 Uiso calc . 1.00 .
H(50) 0.6943 0.0766 1.1946 0.1017 Uiso calc . 1.00 .
H(51) 0.6209 0.0153 1.1570 0.1129 Uiso calc . 1.00 .
H(52) 0.6048 -0.1224 1.2403 0.1129 Uiso calc . 1.00 .
H(53) 0.6688 -0.0201 1.2709 0.0928 Uiso calc . 1.00 .
H(54) 0.5800 -0.0318 1.2828 0.0928 Uiso calc . 1.00 .
H(55) 0.6449 0.2395 1.2664 0.1129 Uiso calc . 1.00 .
H(56) 0.5513 0.2330 1.2694 0.0793 Uiso calc . 1.00 .
H(57) 0.5801 0.3067 1.2247 0.0793 Uiso calc . 1.00 .

loop_
_atom_type_symbol
_atom_type_oxidation_number
_atom_type_number_in_cell
_atom_type_scat_dispersion_real
_atom_type_scat_dispersion_imag
_atom_type_scat_source
C 0 144 0.003 0.002
;International Tables for Crystallography
(1992, Vol. C, Tables 4.2.6.8 and 6.1.1.1)
;
H 0 228 0.000 0.000
;International Tables for Crystallography
(1992, Vol. C, Table 6.1.1.2)
;
N 0 12 0.006 0.003
;International Tables for Crystallography
(1992, Vol. C, Tables 4.2.6.8 and 6.1.1.1)
;
S 0 24 0.125 0.123
;International Tables for Crystallography
(1992, Vol. C, Tables 4.2.6.8 and 6.1.1.1)
;

loop_
_geom_angle_atom_site_label_1
_geom_angle_atom_site_label_2
_geom_angle_atom_site_label_3
_geom_angle
_geom_angle_site_symmetry_1
_geom_angle_site_symmetry_2
_geom_angle_site_symmetry_3
_geom_angle_publ_flag
C(9) N(1) C(10) 109.2(5) 1_555 1_555 1_555 yes
C(9) N(1) C(11) 110.2(5) 1_555 1_555 1_555 yes
C(9) N(1) C(12) 109.6(5) 1_555 1_555 1_555 yes
C(10) N(1) C(11) 109.8(6) 1_555 1_555 1_555 yes
C(10) N(1) C(12) 108.6(5) 1_555 1_555 1_555 yes
C(11) N(1) C(12) 109.4(6) 1_555 1_555 1_555 yes
C(21) N(2) C(22) 109.7(5) 1_555 1_555 1_555 yes
C(21) N(2) C(23) 109.5(5) 1_555 1_555 1_555 yes
C(21) N(2) C(24) 109.3(5) 1_555 1_555 1_555 yes
C(22) N(2) C(23) 109.8(5) 1_555 1_555 1_555 yes
C(22) N(2) C(24) 108.5(5) 1_555 1_555 1_555 yes
C(23) N(2) C(24) 110.0(5) 1_555 1_555 1_555 yes
C(33) N(3) C(34) 109.2(5) 1_555 1_555 1_555 yes
C(33) N(3) C(35) 109.1(5) 1_555 1_555 1_555 yes
C(33) N(3) C(36) 110.2(4) 1_555 1_555 1_555 yes
C(34) N(3) C(35) 109.6(5) 1_555 1_555 1_555 yes
C(34) N(3) C(36) 109.5(5) 1_555 1_555 1_555 yes
C(35) N(3) C(36) 109.1(5) 1_555 1_555 1_555 yes
S(1) C(1) S(2) 125.1(4) 1_555 1_555 1_555 yes
S(1) C(1) C(2) 117.7(4) 1_555 1_555 1_555 yes
S(2) C(1) C(2) 117.2(5) 1_555 1_555 1_555 yes
C(1) C(2) C(3) 121.6(6) 1_555 1_555 1_555 yes
C(1) C(2) C(7) 120.0(6) 1_555 1_555 1_555 yes
C(3) C(2) C(7) 118.4(6) 1_555 1_555 1_555 yes
C(2) C(3) C(4) 120.8(6) 1_555 1_555 1_555 yes
C(2) C(3) H(1) 129.8(7) 1_555 1_555 1_555 no
C(4) C(3) H(1) 107.8(6) 1_555 1_555 1_555 no
C(3) C(4) C(5) 120.6(6) 1_555 1_555 1_555 yes
C(3) C(4) H(2) 116.9(7) 1_555 1_555 1_555 no
C(5) C(4) H(2) 121.9(7) 1_555 1_555 1_555 no
C(4) C(5) C(6) 118.2(7) 1_555 1_555 1_555 yes
C(4) C(5) C(8) 121.0(8) 1_555 1_555 1_555 yes
C(6) C(5) C(8) 120.7(8) 1_555 1_555 1_555 yes
C(5) C(6) C(7) 121.7(7) 1_555 1_555 1_555 yes
C(5) C(6) H(3) 120.7(8) 1_555 1_555 1_555 no
C(7) C(6) H(3) 117.6(8) 1_555 1_555 1_555 no
C(2) C(7) C(6) 120.2(6) 1_555 1_555 1_555 yes
C(2) C(7) H(4) 119.3(7) 1_555 1_555 1_555 no
C(6) C(7) H(4) 120.5(7) 1_555 1_555 1_555 no
C(5) C(8) H(5) 110.9(8) 1_555 1_555 1_555 no
C(5) C(8) H(6) 112.9(6) 1_555 1_555 1_555 no
C(5) C(8) H(7) 110.8(8) 1_555 1_555 1_555 no
H(5) C(8) H(6) 106.1(8) 1_555 1_555 1_555 no
H(5) C(8) H(7) 106.2(7) 1_555 1_555 1_555 no
H(6) C(8) H(7) 109.5(9) 1_555 1_555 1_555 no
N(1) C(9) H(8) 111.8(6) 1_555 1_555 1_555 no
N(1) C(9) H(9) 112.0(5) 1_555 1_555 1_555 no
N(1) C(9) H(10) 111.6(6) 1_555 1_555 1_555 no
H(8) C(9) H(9) 107.7(7) 1_555 1_555 1_555 no
H(8) C(9) H(10) 106.4(6) 1_555 1_555 1_555 no
H(9) C(9) H(10) 107.1(7) 1_555 1_555 1_555 no
N(1) C(10) H(11) 111.4(7) 1_555 1_555 1_555 no
N(1) C(10) H(12) 113.4(7) 1_555 1_555 1_555 no
N(1) C(10) H(13) 109.4(6) 1_555 1_555 1_555 no
H(11) C(10) H(12) 110.5(7) 1_555 1_555 1_555 no
H(11) C(10) H(13) 104.7(7) 1_555 1_555 1_555 no
H(12) C(10) H(13) 107.0(7) 1_555 1_555 1_555 no
N(1) C(11) H(14) 107.0(6) 1_555 1_555 1_555 no
N(1) C(11) H(15) 114.0(6) 1_555 1_555 1_555 no
N(1) C(11) H(16) 111.6(6) 1_555 1_555 1_555 no
H(14) C(11) H(15) 106.5(7) 1_555 1_555 1_555 no
H(14) C(11) H(16) 103.4(6) 1_555 1_555 1_555 no
H(15) C(11) H(16) 113.4(8) 1_555 1_555 1_555 no
N(1) C(12) H(17) 110.9(6) 1_555 1_555 1_555 no
N(1) C(12) H(18) 111.5(6) 1_555 1_555 1_555 no
N(1) C(12) H(19) 111.5(6) 1_555 1_555 1_555 no
H(17) C(12) H(18) 107.2(7) 1_555 1_555 1_555 no
H(17) C(12) H(19) 107.3(7) 1_555 1_555 1_555 no
H(18) C(12) H(19) 108.4(7) 1_555 1_555 1_555 no
S(3) C(13) S(4) 125.5(5) 1_555 1_555 1_555 yes
S(3) C(13) C(14) 115.6(5) 1_555 1_555 1_555 yes
S(4) C(13) C(14) 118.9(5) 1_555 1_555 1_555 yes
C(13) C(14) C(15) 123.2(7) 1_555 1_555 1_555 yes
C(13) C(14) C(19) 121.7(7) 1_555 1_555 1_555 yes
C(15) C(14) C(19) 115.1(7) 1_555 1_555 1_555 yes
C(14) C(15) C(16) 123.9(7) 1_555 1_555 1_555 yes
C(14) C(15) H(20) 118.7(8) 1_555 1_555 1_555 no
C(16) C(15) H(20) 117.4(8) 1_555 1_555 1_555 no
C(15) C(16) C(17) 119.6(7) 1_555 1_555 1_555 yes
C(15) C(16) H(21) 124.4(7) 1_555 1_555 1_555 no
C(17) C(16) H(21) 116.0(8) 1_555 1_555 1_555 no
C(16) C(17) C(18) 117.9(8) 1_555 1_555 1_555 yes
C(16) C(17) C(20) 119.9(9) 1_555 1_555 1_555 yes
C(18) C(17) C(20) 122.1(9) 1_555 1_555 1_555 yes
C(17) C(18) C(19) 121.6(8) 1_555 1_555 1_555 yes
C(17) C(18) H(22) 119.0(10) 1_555 1_555 1_555 no
C(19) C(18) H(22) 119.3(9) 1_555 1_555 1_555 no
C(14) C(19) C(18) 121.7(7) 1_555 1_555 1_555 yes
C(14) C(19) H(23) 111.5(8) 1_555 1_555 1_555 no
C(18) C(19) H(23) 126.1(8) 1_555 1_555 1_555 no
C(17) C(20) H(24) 112.8(7) 1_555 1_555 1_555 no
C(17) C(20) H(25) 112.8(8) 1_555 1_555 1_555 no
C(17) C(20) H(26) 111.1(7) 1_555 1_555 1_555 no
H(24) C(20) H(25) 107.8(8) 1_555 1_555 1_555 no
H(24) C(20) H(26) 106.9(8) 1_555 1_555 1_555 no
H(25) C(20) H(26) 105.0(7) 1_555 1_555 1_555 no
N(2) C(21) H(27) 109.7(6) 1_555 1_555 1_555 no
N(2) C(21) H(28) 113.3(7) 1_555 1_555 1_555 no
N(2) C(21) H(29) 111.1(6) 1_555 1_555 1_555 no
H(27) C(21) H(28) 108.0(7) 1_555 1_555 1_555 no
H(27) C(21) H(29) 104.7(7) 1_555 1_555 1_555 no
H(28) C(21) H(29) 109.8(7) 1_555 1_555 1_555 no
N(2) C(22) H(30) 113.1(6) 1_555 1_555 1_555 no
N(2) C(22) H(31) 115.0(6) 1_555 1_555 1_555 no
N(2) C(22) H(32) 113.8(6) 1_555 1_555 1_555 no
H(30) C(22) H(31) 104.8(7) 1_555 1_555 1_555 no
H(30) C(22) H(32) 103.7(6) 1_555 1_555 1_555 no
H(31) C(22) H(32) 105.3(7) 1_555 1_555 1_555 no
N(2) C(23) H(33) 111.3(6) 1_555 1_555 1_555 no
N(2) C(23) H(34) 109.7(6) 1_555 1_555 1_555 no
N(2) C(23) H(35) 108.8(6) 1_555 1_555 1_555 no
H(33) C(23) H(34) 109.8(7) 1_555 1_555 1_555 no
H(33) C(23) H(35) 109.7(6) 1_555 1_555 1_555 no
H(34) C(23) H(35) 107.4(7) 1_555 1_555 1_555 no
N(2) C(24) H(36) 112.6(6) 1_555 1_555 1_555 no
N(2) C(24) H(37) 110.2(6) 1_555 1_555 1_555 no
N(2) C(24) H(38) 110.4(6) 1_555 1_555 1_555 no
H(36) C(24) H(37) 108.6(7) 1_555 1_555 1_555 no
H(36) C(24) H(38) 109.4(7) 1_555 1_555 1_555 no
H(37) C(24) H(38) 105.4(7) 1_555 1_555 1_555 no
S(5) C(25) S(6) 125.2(4) 1_555 1_555 1_555 yes
S(5) C(25) C(26) 117.5(4) 1_555 1_555 1_555 yes
S(6) C(25) C(26) 117.3(4) 1_555 1_555 1_555 yes
C(25) C(26) C(27) 121.2(5) 1_555 1_555 1_555 yes
C(25) C(26) C(31) 119.9(5) 1_555 1_555 1_555 yes
C(27) C(26) C(31) 118.9(6) 1_555 1_555 1_555 yes
C(26) C(27) C(28) 120.5(6) 1_555 1_555 1_555 yes
C(26) C(27) H(39) 113.8(6) 1_555 1_555 1_555 no
C(28) C(27) H(39) 125.2(6) 1_555 1_555 1_555 no
C(27) C(28) C(29) 121.0(6) 1_555 1_555 1_555 yes
C(27) C(28) H(40) 121.1(7) 1_555 1_555 1_555 no
C(29) C(28) H(40) 117.8(7) 1_555 1_555 1_555 no
C(28) C(29) C(30) 118.5(6) 1_555 1_555 1_555 yes
C(28) C(29) C(32) 121.6(7) 1_555 1_555 1_555 yes
C(30) C(29) C(32) 119.8(7) 1_555 1_555 1_555 yes
C(29) C(30) C(31) 120.9(6) 1_555 1_555 1_555 yes
C(29) C(30) H(41) 114.6(6) 1_555 1_555 1_555 no
C(31) C(30) H(41) 123.8(6) 1_555 1_555 1_555 no
C(26) C(31) C(30) 120.1(5) 1_555 1_555 1_555 yes
C(26) C(31) H(42) 120.0(5) 1_555 1_555 1_555 no
C(30) C(31) H(42) 119.7(6) 1_555 1_555 1_555 no
C(29) C(32) H(43) 110.1(6) 1_555 1_555 1_555 no
C(29) C(32) H(44) 114.4(7) 1_555 1_555 1_555 no
C(29) C(32) H(45) 114.1(6) 1_555 1_555 1_555 no
H(43) C(32) H(44) 103.5(6) 1_555 1_555 1_555 no
H(43) C(32) H(45) 103.9(7) 1_555 1_555 1_555 no
H(44) C(32) H(45) 109.7(7) 1_555 1_555 1_555 no
N(3) C(33) H(46) 101.6(4) 1_555 1_555 1_555 no
N(3) C(33) H(47) 114.1(5) 1_555 1_555 1_555 no
N(3) C(33) H(48) 115.6(5) 1_555 1_555 1_555 no
H(46) C(33) H(47) 109.0(5) 1_555 1_555 1_555 no
H(46) C(33) H(48) 112.1(5) 1_555 1_555 1_555 no
H(47) C(33) H(48) 104.5(5) 1_555 1_555 1_555 no
N(3) C(34) H(49) 114.8(6) 1_555 1_555 1_555 no
N(3) C(34) H(50) 113.2(6) 1_555 1_555 1_555 no
N(3) C(34) H(51) 111.2(5) 1_555 1_555 1_555 no
H(49) C(34) H(50) 107.6(6) 1_555 1_555 1_555 no
H(49) C(34) H(51) 105.3(6) 1_555 1_555 1_555 no
H(50) C(34) H(51) 103.9(6) 1_555 1_555 1_555 no
N(3) C(35) H(52) 112.8(6) 1_555 1_555 1_555 no
N(3) C(35) H(53) 112.3(6) 1_555 1_555 1_555 no
N(3) C(35) H(54) 111.7(5) 1_555 1_555 1_555 no
H(52) C(35) H(53) 107.0(6) 1_555 1_555 1_555 no
H(52) C(35) H(54) 106.7(6) 1_555 1_555 1_555 no
H(53) C(35) H(54) 105.9(6) 1_555 1_555 1_555 no
N(3) C(36) H(55) 110.8(5) 1_555 1_555 1_555 no
N(3) C(36) H(56) 111.5(5) 1_555 1_555 1_555 no
N(3) C(36) H(57) 109.7(5) 1_555 1_555 1_555 no
H(55) C(36) H(56) 109.8(6) 1_555 1_555 1_555 no
H(55) C(36) H(57) 106.8(6) 1_555 1_555 1_555 no
H(56) C(36) H(57) 108.1(6) 1_555 1_555 1_555 no

loop_
_geom_bond_atom_site_label_1
_geom_bond_atom_site_label_2
_geom_bond_distance
_geom_bond_site_symmetry_1
_geom_bond_site_symmetry_2
_geom_bond_publ_flag
S(1) C(1) 1.668(6) 1_555 1_555 yes
S(2) C(1) 1.676(5) 1_555 1_555 yes
S(3) C(13) 1.684(7) 1_555 1_555 yes
S(4) C(13) 1.661(7) 1_555 1_555 yes
S(5) C(25) 1.677(6) 1_555 1_555 yes
S(6) C(25) 1.682(5) 1_555 1_555 yes
N(1) C(9) 1.486(7) 1_555 1_555 yes
N(1) C(10) 1.472(7) 1_555 1_555 yes
N(1) C(11) 1.489(7) 1_555 1_555 yes
N(1) C(12) 1.477(7) 1_555 1_555 yes
N(2) C(21) 1.487(7) 1_555 1_555 yes
N(2) C(22) 1.467(8) 1_555 1_555 yes
N(2) C(23) 1.495(7) 1_555 1_555 yes
N(2) C(24) 1.475(7) 1_555 1_555 yes
N(3) C(33) 1.495(6) 1_555 1_555 yes
N(3) C(34) 1.490(6) 1_555 1_555 yes
N(3) C(35) 1.482(7) 1_555 1_555 yes
N(3) C(36) 1.488(7) 1_555 1_555 yes
C(1) C(2) 1.494(8) 1_555 1_555 yes
C(2) C(3) 1.386(7) 1_555 1_555 yes
C(2) C(7) 1.403(8) 1_555 1_555 yes
C(3) C(4) 1.395(8) 1_555 1_555 yes
C(3) H(1) 1.083 1_555 1_555 no
C(4) C(5) 1.393(9) 1_555 1_555 yes
C(4) H(2) 1.115 1_555 1_555 no
C(5) C(6) 1.383(9) 1_555 1_555 yes
C(5) C(8) 1.512(9) 1_555 1_555 yes
C(6) C(7) 1.383(8) 1_555 1_555 yes
C(6) H(3) 1.046 1_555 1_555 no
C(7) H(4) 1.170 1_555 1_555 no
C(8) H(5) 0.991 1_555 1_555 no
C(8) H(6) 0.950 1_555 1_555 no
C(8) H(7) 0.949 1_555 1_555 no
C(9) H(8) 0.965 1_555 1_555 no
C(9) H(9) 0.957 1_555 1_555 no
C(9) H(10) 0.973 1_555 1_555 no
C(10) H(11) 0.959 1_555 1_555 no
C(10) H(12) 0.929 1_555 1_555 no
C(10) H(13) 1.000 1_555 1_555 no
C(11) H(14) 1.027 1_555 1_555 no
C(11) H(15) 0.908 1_555 1_555 no
C(11) H(16) 0.948 1_555 1_555 no
C(12) H(17) 0.971 1_555 1_555 no
C(12) H(18) 0.957 1_555 1_555 no
C(12) H(19) 0.956 1_555 1_555 no
C(13) C(14) 1.472(8) 1_555 1_555 yes
C(14) C(15) 1.395(8) 1_555 1_555 yes
C(14) C(19) 1.412(8) 1_555 1_555 yes
C(15) C(16) 1.372(9) 1_555 1_555 yes
C(15) H(20) 0.975 1_555 1_555 no
C(16) C(17) 1.396(9) 1_555 1_555 yes
C(16) H(21) 1.231 1_555 1_555 no
C(17) C(18) 1.390(9) 1_555 1_555 yes
C(17) C(20) 1.511(10) 1_555 1_555 yes
C(18) C(19) 1.369(9) 1_555 1_555 yes
C(18) H(22) 1.009 1_555 1_555 no
C(19) H(23) 1.153 1_555 1_555 no
C(20) H(24) 0.948 1_555 1_555 no
C(20) H(25) 0.973 1_555 1_555 no
C(20) H(26) 0.983 1_555 1_555 no
C(21) H(27) 0.990 1_555 1_555 no
C(21) H(28) 0.927 1_555 1_555 no
C(21) H(29) 0.969 1_555 1_555 no
C(22) H(30) 0.989 1_555 1_555 no
C(22) H(31) 0.968 1_555 1_555 no
C(22) H(32) 0.983 1_555 1_555 no
C(23) H(33) 0.934 1_555 1_555 no
C(23) H(34) 0.962 1_555 1_555 no
C(23) H(35) 0.963 1_555 1_555 no
C(24) H(36) 0.930 1_555 1_555 no
C(24) H(37) 0.980 1_555 1_555 no
C(24) H(38) 0.970 1_555 1_555 no
C(25) C(26) 1.487(7) 1_555 1_555 yes
C(26) C(27) 1.400(7) 1_555 1_555 yes
C(26) C(31) 1.397(7) 1_555 1_555 yes
C(27) C(28) 1.374(8) 1_555 1_555 yes
C(27) H(39) 1.167 1_555 1_555 no
C(28) C(29) 1.387(8) 1_555 1_555 yes
C(28) H(40) 1.150 1_555 1_555 no
C(29) C(30) 1.401(7) 1_555 1_555 yes
C(29) C(32) 1.497(8) 1_555 1_555 yes
C(30) C(31) 1.378(7) 1_555 1_555 yes
C(30) H(41) 1.243 1_555 1_555 no
C(31) H(42) 1.227 1_555 1_555 no
C(32) H(43) 1.023 1_555 1_555 no
C(32) H(44) 0.951 1_555 1_555 no
C(32) H(45) 0.946 1_555 1_555 no
C(33) H(46) 1.188 1_555 1_555 no
C(33) H(47) 0.981 1_555 1_555 no
C(33) H(48) 1.083 1_555 1_555 no
C(34) H(49) 0.952 1_555 1_555 no
C(34) H(50) 0.970 1_555 1_555 no
C(34) H(51) 1.000 1_555 1_555 no
C(35) H(52) 0.960 1_555 1_555 no
C(35) H(53) 0.970 1_555 1_555 no
C(35) H(54) 0.974 1_555 1_555 no
C(36) H(55) 0.956 1_555 1_555 no
C(36) H(56) 0.940 1_555 1_555 no
C(36) H(57) 0.976 1_555 1_555 no

loop_
_geom_contact_atom_site_label_1
_geom_contact_atom_site_label_2
_geom_contact_distance
_geom_contact_site_symmetry_1
_geom_contact_site_symmetry_2
_geom_contact_publ_flag
S(2) C(34) 3.483(6) 1_555 4_544 ?
C(10) C(32) 3.60(1) 1_555 2_636 ?
